data_8105550
loop_
_publ_author_name
'Mammadova, Gunay Z.'
'Brito, Iv\'an'
'C\'ardenas, Alejandro'

_publ_section_title
;
 Crystal structure of
 (Z)-2-(2-(1,3-dioxo-1-(phenylamino)butan-2-ylidene)hydrazineyl)
 terephthalic acid-dimethylsulfoxide (1/1), C18H15N3O6 &#x22C5; C2H6OS
;
_journal_issue 1
_journal_name_full 'Zeitschrift f\"ur Kristallographie - New Crystal Structures'
_journal_page_first 83
_journal_page_last 85
_journal_paper_doi 10.1515/ncrs-2018-0190
_journal_volume 234
_journal_year 2018
_chemical_formula_moiety 'C18 H15 N3 O6, C2 H6 O S'
_chemical_formula_sum 'C20 H21 N3 O7 S'
_chemical_formula_weight 447.46
_space_group_crystal_system monoclinic
_space_group_IT_number 14
_space_group_name_Hall '-P 2ybc'
_space_group_name_H-M_alt 'P 1 21/c 1'
_atom_sites_solution_hydrogens mixed
_atom_sites_solution_primary direct
_atom_sites_solution_secondary difmap
_cell_angle_alpha 90
_cell_angle_beta 103.522(19)
_cell_angle_gamma 90
_cell_formula_units_Z 4
_cell_length_a 15.762(9)
_cell_length_b 6.013(4)
_cell_length_c 22.264(11)
_cell_measurement_reflns_used 2740
_cell_measurement_temperature 296(2)
_cell_measurement_theta_max 23.20
_cell_measurement_theta_min 2.66
_cell_volume 2052(2)
_computing_cell_refinement 'Bruker SAINT'
_computing_data_collection 'Bruker APEX2'
_computing_data_reduction 'Bruker SAINT'
_computing_molecular_graphics 'Bruker SHELXTL(Sheldrick, 2016'
_computing_publication_material 'Bruker SHELXTL(Sheldrick, 2016'
_computing_structure_refinement 'SHELXL-2016/6 (Sheldrick, 2016)'
_computing_structure_solution 'SHELXS-2016/6 (Sheldrick, 2016)'
_diffrn_ambient_temperature 296(2)
_diffrn_measured_fraction_theta_full 0.999
_diffrn_measured_fraction_theta_max 0.992
_diffrn_measurement_device_type 'Bruker APEX-II CCD'
_diffrn_measurement_method '\f and \w scans'
_diffrn_radiation_type MoK\a
_diffrn_radiation_wavelength 0.71073
_diffrn_reflns_av_R_equivalents 0.0822
_diffrn_reflns_av_unetI/netI 0.0712
_diffrn_reflns_Laue_measured_fraction_full 0.999
_diffrn_reflns_Laue_measured_fraction_max 0.992
_diffrn_reflns_limit_h_max 19
_diffrn_reflns_limit_h_min -19
_diffrn_reflns_limit_k_max 7
_diffrn_reflns_limit_k_min -7
_diffrn_reflns_limit_l_max 26
_diffrn_reflns_limit_l_min -26
_diffrn_reflns_number 24106
_diffrn_reflns_point_group_measured_fraction_full 0.999
_diffrn_reflns_point_group_measured_fraction_max 0.992
_diffrn_reflns_theta_full 25.242
_diffrn_reflns_theta_max 25.551
_diffrn_reflns_theta_min 1.881
_exptl_absorpt_coefficient_mu 0.207
_exptl_absorpt_correction_T_max 0.976
_exptl_absorpt_correction_T_min 0.953
_exptl_absorpt_correction_type multi-scan
_exptl_absorpt_process_details 'SADABS (Bruker, 2003)'
_exptl_crystal_colour yellow
_exptl_crystal_density_diffrn 1.449
_exptl_crystal_description plate
_exptl_crystal_F_000 936
_exptl_crystal_size_max 0.160
_exptl_crystal_size_mid 0.130
_exptl_crystal_size_min 0.080
_refine_diff_density_max 0.229
_refine_diff_density_min -0.318
_refine_diff_density_rms 0.050
_refine_ls_extinction_coef .
_refine_ls_extinction_method none
_refine_ls_goodness_of_fit_ref 1.026
_refine_ls_hydrogen_treatment constr
_refine_ls_matrix_type full
_refine_ls_number_parameters 283
_refine_ls_number_reflns 3810
_refine_ls_number_restraints 0
_refine_ls_restrained_S_all 1.026
_refine_ls_R_factor_all 0.0923
_refine_ls_R_factor_gt 0.0484
_refine_ls_shift/su_max 0.000
_refine_ls_shift/su_mean 0.000
_refine_ls_structure_factor_coef Fsqd
_refine_ls_weighting_details 'w=1/[\s^2^(Fo^2^)+(0.0500P)^2^+0.4440P] where P=(Fo^2^+2Fc^2^)/3'
_refine_ls_weighting_scheme calc
_refine_ls_wR_factor_gt 0.1118
_refine_ls_wR_factor_ref 0.1348
_reflns_Friedel_coverage 0.000
_reflns_Friedel_fraction_full .
_reflns_Friedel_fraction_max .
_reflns_number_gt 2387
_reflns_number_total 3810
_reflns_threshold_expression 'I > 2\s(I)'
_cod_data_source_file suppl_ncrs-2018-0190_suppl.cif
_cod_data_source_block N27DMSO
_cod_original_sg_symbol_H-M 'P 21/c'
_cod_database_code 8105550
_shelx_space_group_comment
;
The symmetry employed for this shelxl refinement is uniquely defined
by the following loop, which should always be used as a source of
symmetry information in preference to the above space-group names.
They are only intended as comments.
;
_shelx_estimated_absorpt_t_min 0.968
_shelx_estimated_absorpt_t_max 0.984

loop_
_space_group_symop_operation_xyz
'x, y, z'
'-x, y+1/2, -z+1/2'
'-x, -y, -z'
'x, -y-1/2, z-1/2'

loop_
_atom_site_label
_atom_site_type_symbol
_atom_site_fract_x
_atom_site_fract_y
_atom_site_fract_z
_atom_site_U_iso_or_equiv
_atom_site_adp_type
_atom_site_occupancy
_atom_site_site_symmetry_order
_atom_site_calc_flag
_atom_site_refinement_flags_posn
_atom_site_refinement_flags_adp
_atom_site_refinement_flags_occupancy
_atom_site_disorder_assembly
_atom_site_disorder_group
S1 S 0.16958(6) 0.59889(12) 0.58433(3) 0.0497(2) Uani 1 1 d . . . . .
O1 O 0.17080(15) 0.1222(3) 0.51448(9) 0.0564(6) Uani 1 1 d . . . . .
H1O H 0.171057 0.025021 0.542264 0.085 Uiso 1 1 d R U . . .
O2 O 0.07960(16) -0.1156(4) 0.45720(10) 0.0678(7) Uani 1 1 d . . . . .
O3 O 0.12752(13) 0.4501(3) 0.19721(8) 0.0500(5) Uani 1 1 d . . . . .
H3O H 0.131810 0.537652 0.168089 0.075 Uiso 1 1 d R U . . .
O4 O 0.14698(15) 0.7723(3) 0.24669(8) 0.0537(6) Uani 1 1 d . . . . .
O5 O 0.28494(13) 1.0473(3) 0.32101(9) 0.0474(5) Uani 1 1 d . . . . .
O6 O 0.41696(16) 1.1628(4) 0.50389(9) 0.0717(7) Uani 1 1 d . . . . .
O7 O 0.17262(15) 0.8413(3) 0.60476(8) 0.0574(6) Uani 1 1 d . . . . .
N1 N 0.22718(14) 0.7114(3) 0.36826(9) 0.0356(5) Uani 1 1 d . . . . .
H1N H 0.228421 0.795282 0.334998 0.043 Uiso 1 1 d R U . . .
N2 N 0.27689(14) 0.7683(3) 0.42174(9) 0.0360(5) Uani 1 1 d . . . . .
N3 N 0.38148(15) 1.2718(4) 0.38409(10) 0.0437(6) Uani 1 1 d . . . . .
H3N H 0.406549 1.284842 0.424617 0.052 Uiso 1 1 d R U . . .
C1 C 0.17745(16) 0.5170(4) 0.36289(11) 0.0330(6) Uani 1 1 d . . . . .
C2 C 0.13361(16) 0.4438(4) 0.30374(11) 0.0350(6) Uani 1 1 d . . . . .
C3 C 0.08753(17) 0.2463(4) 0.29796(13) 0.0406(7) Uani 1 1 d . . . . .
H3A H 0.058976 0.196253 0.258949 0.049 Uiso 1 1 calc R U . . .
C4 C 0.08340(18) 0.1229(4) 0.34923(12) 0.0400(7) Uani 1 1 d . . . . .
H4A H 0.051529 -0.008685 0.344740 0.048 Uiso 1 1 calc R U . . .
C5 C 0.12660(17) 0.1942(4) 0.40753(12) 0.0358(6) Uani 1 1 d . . . . .
C6 C 0.17394(17) 0.3903(4) 0.41447(12) 0.0363(6) Uani 1 1 d . . . . .
H6A H 0.203356 0.437210 0.453606 0.044 Uiso 1 1 calc R U . . .
C7 C 0.32522(16) 0.9480(4) 0.42659(12) 0.0364(6) Uani 1 1 d . . . . .
C8 C 0.32830(17) 1.0927(4) 0.37279(12) 0.0367(6) Uani 1 1 d . . . . .
C9 C 0.39780(17) 1.4298(4) 0.34107(12) 0.0394(6) Uani 1 1 d . . . . .
C10 C 0.45815(19) 1.5942(5) 0.36409(14) 0.0486(7) Uani 1 1 d . . . . .
H10A H 0.485977 1.596794 0.405813 0.058 Uiso 1 1 calc R U . . .
C11 C 0.4766(2) 1.7534(5) 0.32477(16) 0.0566(8) Uani 1 1 d . . . . .
H11A H 0.517846 1.862167 0.340206 0.068 Uiso 1 1 calc R U . . .
C12 C 0.4356(2) 1.7556(5) 0.26347(16) 0.0564(8) Uani 1 1 d . . . . .
H12A H 0.448534 1.865053 0.237473 0.068 Uiso 1 1 calc R U . . .
C13 C 0.3753(2) 1.5947(5) 0.24091(14) 0.0507(8) Uani 1 1 d . . . . .
H13A H 0.346666 1.595906 0.199342 0.061 Uiso 1 1 calc R U . . .
C14 C 0.35629(19) 1.4303(5) 0.27910(13) 0.0457(7) Uani 1 1 d . . . . .
H14A H 0.315751 1.320378 0.263166 0.055 Uiso 1 1 calc R U . . .
C15 C 0.13728(17) 0.5748(5) 0.24744(12) 0.0382(6) Uani 1 1 d . . . . .
C16 C 0.12196(19) 0.0521(5) 0.46152(13) 0.0432(7) Uani 1 1 d . . . . .
C17 C 0.37487(19) 0.9915(5) 0.49014(13) 0.0498(8) Uani 1 1 d . . . . .
C18 C 0.3744(2) 0.8217(6) 0.53924(14) 0.0684(10) Uani 1 1 d . . . . .
H18A H 0.424802 0.842014 0.572581 0.103 Uiso 1 1 calc R U . . .
H18B H 0.375495 0.675354 0.522229 0.103 Uiso 1 1 calc R U . . .
H18C H 0.322531 0.838962 0.554404 0.103 Uiso 1 1 calc R U . . .
C19 C 0.0702(2) 0.4970(6) 0.59526(18) 0.0715(10) Uani 1 1 d . . . . .
H19A H 0.022907 0.569861 0.567148 0.107 Uiso 1 1 calc R U . . .
H19B H 0.066321 0.525533 0.636956 0.107 Uiso 1 1 calc R U . . .
H19C H 0.066943 0.339705 0.587675 0.107 Uiso 1 1 calc R U . . .
C20 C 0.2413(2) 0.4575(5) 0.64531(15) 0.0623(9) Uani 1 1 d . . . . .
H20A H 0.299885 0.508223 0.648365 0.093 Uiso 1 1 calc R U . . .
H20B H 0.238091 0.300484 0.637250 0.093 Uiso 1 1 calc R U . . .
H20C H 0.224803 0.486924 0.683410 0.093 Uiso 1 1 calc R U . . .

loop_
_atom_site_aniso_label
_atom_site_aniso_U_11
_atom_site_aniso_U_22
_atom_site_aniso_U_33
_atom_site_aniso_U_23
_atom_site_aniso_U_13
_atom_site_aniso_U_12
S1 0.0715(6) 0.0383(4) 0.0408(4) -0.0011(3) 0.0159(4) 0.0003(4)
O1 0.0904(16) 0.0386(12) 0.0402(12) 0.0051(9) 0.0152(11) -0.0111(11)
O2 0.0869(17) 0.0556(15) 0.0613(14) 0.0079(11) 0.0183(12) -0.0273(13)
O3 0.0779(15) 0.0397(11) 0.0318(10) -0.0032(9) 0.0118(10) -0.0003(10)
O4 0.0856(16) 0.0327(12) 0.0394(11) 0.0028(9) 0.0077(10) -0.0023(11)
O5 0.0552(12) 0.0449(12) 0.0390(11) 0.0026(9) 0.0047(9) -0.0119(10)
O6 0.0873(18) 0.0755(16) 0.0438(13) -0.0049(11) -0.0021(12) -0.0384(15)
O7 0.1031(18) 0.0336(11) 0.0390(11) 0.0018(9) 0.0241(11) -0.0013(11)
N1 0.0450(13) 0.0316(12) 0.0301(12) 0.0001(9) 0.0085(10) -0.0029(10)
N2 0.0379(13) 0.0359(13) 0.0333(12) -0.0020(10) 0.0063(10) 0.0004(10)
N3 0.0477(15) 0.0427(14) 0.0392(13) 0.0022(10) 0.0071(11) -0.0094(12)
C1 0.0362(15) 0.0276(14) 0.0363(14) -0.0008(11) 0.0110(12) 0.0026(12)
C2 0.0363(15) 0.0348(15) 0.0335(14) -0.0011(11) 0.0071(12) 0.0049(12)
C3 0.0423(16) 0.0386(16) 0.0396(15) -0.0046(12) 0.0069(12) -0.0024(13)
C4 0.0418(16) 0.0333(15) 0.0451(17) -0.0021(13) 0.0108(13) -0.0037(13)
C5 0.0377(15) 0.0315(15) 0.0402(15) 0.0015(12) 0.0128(12) 0.0004(12)
C6 0.0425(16) 0.0334(15) 0.0333(14) -0.0030(12) 0.0093(12) 0.0017(13)
C7 0.0357(15) 0.0350(15) 0.0377(15) -0.0022(12) 0.0072(12) -0.0024(12)
C8 0.0342(15) 0.0353(15) 0.0407(16) -0.0009(12) 0.0089(12) -0.0025(13)
C9 0.0366(15) 0.0377(16) 0.0449(16) 0.0001(13) 0.0112(12) 0.0020(13)
C10 0.0463(18) 0.0472(18) 0.0518(18) -0.0031(14) 0.0105(14) -0.0057(15)
C11 0.0501(19) 0.0449(19) 0.077(2) -0.0024(17) 0.0200(18) -0.0114(15)
C12 0.058(2) 0.0436(19) 0.072(2) 0.0108(16) 0.0228(18) -0.0025(16)
C13 0.0570(19) 0.0464(19) 0.0497(18) 0.0070(14) 0.0145(15) 0.0008(16)
C14 0.0453(17) 0.0424(17) 0.0488(18) 0.0024(14) 0.0100(14) -0.0050(14)
C15 0.0391(15) 0.0393(17) 0.0339(15) -0.0008(12) 0.0039(12) 0.0038(13)
C16 0.0543(18) 0.0371(17) 0.0415(17) -0.0010(13) 0.0178(14) 0.0009(15)
C17 0.0484(18) 0.057(2) 0.0409(17) 0.0014(15) 0.0043(14) -0.0092(16)
C18 0.068(2) 0.081(3) 0.0471(19) 0.0131(17) -0.0053(16) -0.020(2)
C19 0.061(2) 0.058(2) 0.096(3) -0.013(2) 0.0173(19) -0.0015(19)
C20 0.064(2) 0.054(2) 0.064(2) 0.0065(16) 0.0063(17) -0.0014(17)

loop_
_atom_type_symbol
_atom_type_description
_atom_type_scat_dispersion_real
_atom_type_scat_dispersion_imag
_atom_type_scat_source
C C 0.0033 0.0016 'International Tables Vol C Tables 4.2.6.8 and 6.1.1.4'
H H 0.0000 0.0000 'International Tables Vol C Tables 4.2.6.8 and 6.1.1.4'
N N 0.0061 0.0033 'International Tables Vol C Tables 4.2.6.8 and 6.1.1.4'
O O 0.0106 0.0060 'International Tables Vol C Tables 4.2.6.8 and 6.1.1.4'
S S 0.1246 0.1234 'International Tables Vol C Tables 4.2.6.8 and 6.1.1.4'

loop_
_geom_angle_atom_site_label_1
_geom_angle_atom_site_label_2
_geom_angle_atom_site_label_3
_geom_angle
_geom_angle_site_symmetry_1
_geom_angle_site_symmetry_3
O7 S1 C19 105.07(15) . .
O7 S1 C20 105.13(14) . .
C19 S1 C20 99.03(17) . .
C16 O1 H1O 109.5 . .
C15 O3 H3O 106.2 . .
N2 N1 C1 120.1(2) . .
N2 N1 H1N 118.6 . .
C1 N1 H1N 121.2 . .
N1 N2 C7 120.2(2) . .
C8 N3 C9 127.7(2) . .
C8 N3 H3N 111.3 . .
C9 N3 H3N 120.9 . .
C6 C1 N1 121.2(2) . .
C6 C1 C2 119.7(2) . .
N1 C1 C2 119.0(2) . .
C3 C2 C1 119.2(2) . .
C3 C2 C15 119.9(2) . .
C1 C2 C15 120.9(2) . .
C4 C3 C2 120.8(3) . .
C4 C3 H3A 119.6 . .
C2 C3 H3A 119.6 . .
C3 C4 C5 120.1(3) . .
C3 C4 H4A 119.9 . .
C5 C4 H4A 119.9 . .
C6 C5 C4 120.2(2) . .
C6 C5 C16 121.7(2) . .
C4 C5 C16 118.2(2) . .
C5 C6 C1 119.9(2) . .
C5 C6 H6A 120.0 . .
C1 C6 H6A 120.0 . .
N2 C7 C17 113.2(2) . .
N2 C7 C8 122.8(2) . .
C17 C7 C8 124.0(2) . .
O5 C8 N3 122.5(2) . .
O5 C8 C7 120.7(2) . .
N3 C8 C7 116.8(2) . .
C14 C9 C10 119.5(3) . .
C14 C9 N3 124.0(2) . .
C10 C9 N3 116.5(3) . .
C11 C10 C9 119.4(3) . .
C11 C10 H10A 120.3 . .
C9 C10 H10A 120.3 . .
C12 C11 C10 121.5(3) . .
C12 C11 H11A 119.2 . .
C10 C11 H11A 119.2 . .
C11 C12 C13 119.0(3) . .
C11 C12 H12A 120.5 . .
C13 C12 H12A 120.5 . .
C12 C13 C14 120.8(3) . .
C12 C13 H13A 119.6 . .
C14 C13 H13A 119.6 . .
C13 C14 C9 119.7(3) . .
C13 C14 H14A 120.1 . .
C9 C14 H14A 120.1 . .
O4 C15 O3 122.6(2) . .
O4 C15 C2 124.4(2) . .
O3 C15 C2 113.0(2) . .
O2 C16 O1 122.5(3) . .
O2 C16 C5 123.2(3) . .
O1 C16 C5 114.2(2) . .
O6 C17 C7 121.7(3) . .
O6 C17 C18 119.1(3) . .
C7 C17 C18 119.2(3) . .
C17 C18 H18A 109.5 . .
C17 C18 H18B 109.5 . .
H18A C18 H18B 109.5 . .
C17 C18 H18C 109.5 . .
H18A C18 H18C 109.5 . .
H18B C18 H18C 109.5 . .
S1 C19 H19A 109.5 . .
S1 C19 H19B 109.5 . .
H19A C19 H19B 109.5 . .
S1 C19 H19C 109.5 . .
H19A C19 H19C 109.5 . .
H19B C19 H19C 109.5 . .
S1 C20 H20A 109.5 . .
S1 C20 H20B 109.5 . .
H20A C20 H20B 109.5 . .
S1 C20 H20C 109.5 . .
H20A C20 H20C 109.5 . .
H20B C20 H20C 109.5 . .

loop_
_geom_bond_atom_site_label_1
_geom_bond_atom_site_label_2
_geom_bond_distance
_geom_bond_site_symmetry_2
S1 O7 1.525(2) .
S1 C19 1.751(4) .
S1 C20 1.768(3) .
O1 C16 1.318(3) .
O1 H1O 0.8501 .
O2 C16 1.201(3) .
O3 C15 1.325(3) .
O3 H3O 0.8500 .
O4 C15 1.198(3) .
O5 C8 1.226(3) .
O6 C17 1.225(4) .
N1 N2 1.309(3) .
N1 C1 1.397(3) .
N1 H1N 0.9000 .
N2 C7 1.312(3) .
N3 C8 1.352(3) .
N3 C9 1.415(3) .
N3 H3N 0.8999 .
C1 C6 1.390(3) .
C1 C2 1.407(4) .
C2 C3 1.382(4) .
C2 C15 1.493(4) .
C3 C4 1.376(4) .
C3 H3A 0.9300 .
C4 C5 1.385(4) .
C4 H4A 0.9300 .
C5 C6 1.384(4) .
C5 C16 1.491(4) .
C6 H6A 0.9300 .
C7 C17 1.471(4) .
C7 C8 1.491(4) .
C9 C14 1.382(4) .
C9 C10 1.384(4) .
C10 C11 1.373(4) .
C10 H10A 0.9300 .
C11 C12 1.367(5) .
C11 H11A 0.9300 .
C12 C13 1.367(4) .
C12 H12A 0.9300 .
C13 C14 1.382(4) .
C13 H13A 0.9300 .
C14 H14A 0.9300 .
C17 C18 1.497(4) .
C18 H18A 0.9600 .
C18 H18B 0.9600 .
C18 H18C 0.9600 .
C19 H19A 0.9600 .
C19 H19B 0.9600 .
C19 H19C 0.9600 .
C20 H20A 0.9600 .
C20 H20B 0.9600 .
C20 H20C 0.9600 .

loop_
_geom_hbond_atom_site_label_D
_geom_hbond_atom_site_label_H
_geom_hbond_atom_site_label_A
_geom_hbond_distance_DH
_geom_hbond_distance_HA
_geom_hbond_distance_DA
_geom_hbond_angle_DHA
_geom_hbond_site_symmetry_A
O1 H1O S1 0.85 2.73 3.512(3) 153.6 1_545
O1 H1O O7 0.85 1.77 2.620(3) 175.1 1_545
O3 H3O O7 0.85 1.83 2.646(3) 159.7 4_575
N1 H1N O4 0.90 2.09 2.731(3) 127.7 .
N1 H1N O5 0.90 1.82 2.542(3) 135.5 .
N3 H3N O6 0.90 1.88 2.676(3) 145.9 .
C14 H14A O5 0.93 2.21 2.816(4) 122.1 .
C20 H20C O4 0.96 2.53 3.393(4) 149.9 4_576

loop_
_geom_torsion_atom_site_label_1
_geom_torsion_atom_site_label_2
_geom_torsion_atom_site_label_3
_geom_torsion_atom_site_label_4
_geom_torsion
_geom_torsion_site_symmetry_1
_geom_torsion_site_symmetry_2
_geom_torsion_site_symmetry_3
_geom_torsion_site_symmetry_4
C1 N1 N2 C7 178.4(2) . . . .
N2 N1 C1 C6 5.3(4) . . . .
N2 N1 C1 C2 -171.7(2) . . . .
C6 C1 C2 C3 0.1(4) . . . .
N1 C1 C2 C3 177.1(2) . . . .
C6 C1 C2 C15 -179.1(2) . . . .
N1 C1 C2 C15 -2.1(4) . . . .
C1 C2 C3 C4 0.7(4) . . . .
C15 C2 C3 C4 179.9(2) . . . .
C2 C3 C4 C5 -0.8(4) . . . .
C3 C4 C5 C6 0.2(4) . . . .
C3 C4 C5 C16 -178.6(2) . . . .
C4 C5 C6 C1 0.6(4) . . . .
C16 C5 C6 C1 179.3(2) . . . .
N1 C1 C6 C5 -177.7(2) . . . .
C2 C1 C6 C5 -0.7(4) . . . .
N1 N2 C7 C17 178.2(2) . . . .
N1 N2 C7 C8 -1.4(4) . . . .
C9 N3 C8 O5 -1.2(4) . . . .
C9 N3 C8 C7 178.0(2) . . . .
N2 C7 C8 O5 -0.2(4) . . . .
C17 C7 C8 O5 -179.7(3) . . . .
N2 C7 C8 N3 -179.4(2) . . . .
C17 C7 C8 N3 1.1(4) . . . .
C8 N3 C9 C14 3.8(4) . . . .
C8 N3 C9 C10 -177.5(3) . . . .
C14 C9 C10 C11 -0.8(4) . . . .
N3 C9 C10 C11 -179.6(3) . . . .
C9 C10 C11 C12 1.1(5) . . . .
C10 C11 C12 C13 -0.4(5) . . . .
C11 C12 C13 C14 -0.6(5) . . . .
C12 C13 C14 C9 0.9(4) . . . .
C10 C9 C14 C13 -0.2(4) . . . .
N3 C9 C14 C13 178.6(3) . . . .
C3 C2 C15 O4 152.6(3) . . . .
C1 C2 C15 O4 -28.2(4) . . . .
C3 C2 C15 O3 -26.6(3) . . . .
C1 C2 C15 O3 152.6(2) . . . .
C6 C5 C16 O2 177.9(3) . . . .
C4 C5 C16 O2 -3.4(4) . . . .
C6 C5 C16 O1 -4.2(4) . . . .
C4 C5 C16 O1 174.5(2) . . . .
N2 C7 C17 O6 -173.2(3) . . . .
C8 C7 C17 O6 6.4(5) . . . .
N2 C7 C17 C18 7.1(4) . . . .
C8 C7 C17 C18 -173.3(3) . . . .
